data_4081924
loop_
_publ_author_name
'Xu, Wengang'
'Sun, Hongjian'
'Xiong, Zichang'
'Li, Xiaoyan'

_publ_section_title
;
 Acid-Promoted Selective Carbon--Fluorine Bond Activation and
 Functionalization of Hexafluoropropene by Nickel Complexes Supported with
 Phosphine Ligands
;
_journal_issue 23
_journal_name_full Organometallics
_journal_page_first 7122
_journal_paper_doi 10.1021/om400782v
_journal_volume 32
_journal_year 2013
_chemical_formula_moiety 'C9 H18 Br F5 Ni P2'
_chemical_formula_sum 'C9 H18 Br F5 Ni P2'
_chemical_formula_weight 421.79
_chemical_name_systematic
; 
 ? 
;
_space_group_IT_number 62
_symmetry_cell_setting orthorhombic
_symmetry_space_group_name_Hall '-P 2ac 2n'
_symmetry_space_group_name_H-M 'P n m a'
_atom_sites_solution_hydrogens geom
_atom_sites_solution_primary direct
_atom_sites_solution_secondary difmap
_audit_creation_method SHELXL-97
_cell_angle_alpha 90.00
_cell_angle_beta 90.00
_cell_angle_gamma 90.00
_cell_formula_units_Z 4
_cell_length_a 9.3729(19)
_cell_length_b 10.857(2)
_cell_length_c 16.181(3)
_cell_measurement_reflns_used 2200
_cell_measurement_temperature 153(2)
_cell_measurement_theta_max 23.6
_cell_measurement_theta_min 2.3
_cell_volume 1646.6(5)
_computing_cell_refinement 'Bruker XSCANS'
_computing_data_collection 'Bruker XSCANS'
_computing_data_reduction 'Bruker SHELXTL'
_computing_molecular_graphics 'Bruker SHELXTL'
_computing_publication_material 'Bruker SHELXTL'
_computing_structure_refinement 'SHELXL-97 (Sheldrick, 1997)'
_computing_structure_solution 'SHELXS-97 (Sheldrick, 1990)'
_diffrn_ambient_temperature 153(2)
_diffrn_measured_fraction_theta_full 0.995
_diffrn_measured_fraction_theta_max 0.995
_diffrn_measurement_device_type 'CCD area detector'
_diffrn_measurement_method '\w scans'
_diffrn_radiation_monochromator graphite
_diffrn_radiation_source 'fine-focus sealed tube'
_diffrn_radiation_type MoK\a
_diffrn_radiation_wavelength 0.71073
_diffrn_reflns_av_R_equivalents 0.0310
_diffrn_reflns_av_sigmaI/netI 0.0256
_diffrn_reflns_limit_h_max 12
_diffrn_reflns_limit_h_min -9
_diffrn_reflns_limit_k_max 13
_diffrn_reflns_limit_k_min -13
_diffrn_reflns_limit_l_max 18
_diffrn_reflns_limit_l_min -20
_diffrn_reflns_number 9117
_diffrn_reflns_theta_full 27.36
_diffrn_reflns_theta_max 27.36
_diffrn_reflns_theta_min 2.26
_exptl_absorpt_coefficient_mu 3.829
_exptl_absorpt_correction_T_max 0.5794
_exptl_absorpt_correction_T_min 0.5299
_exptl_absorpt_correction_type multi-scan
_exptl_absorpt_process_details SADABS
_exptl_crystal_colour ORANGE
_exptl_crystal_density_diffrn 1.701
_exptl_crystal_density_method 'not measured'
_exptl_crystal_description BLOCK
_exptl_crystal_F_000 840
_exptl_crystal_size_max 0.19
_exptl_crystal_size_mid 0.18
_exptl_crystal_size_min 0.16
_refine_diff_density_max 0.898
_refine_diff_density_min -0.719
_refine_diff_density_rms 0.104
_refine_ls_extinction_method none
_refine_ls_goodness_of_fit_ref 1.044
_refine_ls_hydrogen_treatment mixed
_refine_ls_matrix_type full
_refine_ls_number_parameters 98
_refine_ls_number_reflns 1946
_refine_ls_number_restraints 7
_refine_ls_restrained_S_all 1.054
_refine_ls_R_factor_all 0.0805
_refine_ls_R_factor_gt 0.0554
_refine_ls_shift/su_max 0.000
_refine_ls_shift/su_mean 0.000
_refine_ls_structure_factor_coef Fsqd
_refine_ls_weighting_details 'calc w=1/[\s^2^(Fo^2^)+(0.0533P)^2^+6.0887P] where P=(Fo^2^+2Fc^2^)/3'
_refine_ls_weighting_scheme calc
_refine_ls_wR_factor_gt 0.1305
_refine_ls_wR_factor_ref 0.1457
_reflns_number_gt 1392
_reflns_number_total 1946
_reflns_threshold_expression >2sigma(I)
_cod_data_source_file om400782v_si_002.cif
_cod_data_source_block complex3
_cod_depositor_comments
;
The following automatic conversions were performed:

'_exptl_absorpt_correction_type' value 'MULTI-SCAN' changed to
'multi-scan' according to
/home/saulius/struct/CIF-dictionaries/cif_core.dic dictionary named
'cif_core.dic' version 2.4.2 from 2011-04-26.

Automatic conversion script
Id: cif_fix_values 1891 2012-01-12 08:04:46Z andrius 
;
_cod_original_cell_volume 1646.7(6)
_cod_original_sg_symbol_Hall -P2ac2n
_cod_original_sg_symbol_H-M Pnma
_cod_database_code 4081924

loop_
_symmetry_equiv_pos_as_xyz
'x, y, z'
'-x+1/2, -y, z+1/2'
'x+1/2, -y+1/2, -z+1/2'
'-x, y+1/2, -z'
'-x, -y, -z'
'x-1/2, y, -z-1/2'
'-x-1/2, y-1/2, z-1/2'
'x, -y-1/2, z'

loop_
_atom_site_label
_atom_site_type_symbol
_atom_site_fract_x
_atom_site_fract_y
_atom_site_fract_z
_atom_site_U_iso_or_equiv
_atom_site_adp_type
_atom_site_occupancy
_atom_site_symmetry_multiplicity
_atom_site_calc_flag
_atom_site_refinement_flags
_atom_site_disorder_assembly
_atom_site_disorder_group
Ni1 Ni 0.82677(9) 0.2500 0.47802(5) 0.0375(3) Uani 1 2 d S A .
Br1 Br 1.01829(10) 0.2500 0.38837(6) 0.0917(5) Uani 1 2 d S . .
P1 P 0.6814(2) 0.2500 0.37024(11) 0.0467(5) Uani 1 2 d S . .
P2 P 0.9777(3) 0.2500 0.58221(15) 0.0704(7) Uani 1 2 d S . .
C1 C 0.6703(9) 0.2500 0.5513(5) 0.0566(19) Uani 1 2 d SD . .
C2 C 0.611(2) 0.341(2) 0.5781(12) 0.075(6) Uiso 0.50 1 d P A -1
F1 F 0.6778(11) 0.4675(10) 0.5653(8) 0.093(3) Uiso 0.50 1 d P A -1
F2 F 0.5227(13) 0.3828(12) 0.6375(7) 0.112(3) Uiso 0.50 1 d P A -1
C3 C 0.6129(18) 0.1241(16) 0.5786(11) 0.069(6) Uiso 0.50 1 d PD A -1
F3A F 0.648(2) 0.125(2) 0.6646(12) 0.101(6) Uiso 0.25 1 d PD A -1
F4A F 0.4639(18) 0.1234(19) 0.5782(12) 0.089(5) Uiso 0.25 1 d PD A -1
F5A F 0.641(2) 0.0396(17) 0.5335(13) 0.062(5) Uiso 0.25 1 d PD A -1
F3B F 0.678(3) 0.078(3) 0.6370(17) 0.124(8) Uiso 0.25 1 d PD A -1
F4B F 0.594(3) 0.055(2) 0.5191(13) 0.098(9) Uiso 0.25 1 d PD A -1
F5B F 0.4724(15) 0.1584(15) 0.6122(10) 0.058(4) Uiso 0.25 1 d PD A -1
C4 C 0.4897(9) 0.2500 0.3856(7) 0.077(3) Uani 1 2 d S . .
H4A H 0.4429 0.2341 0.3339 0.092 Uiso 0.50 1 calc PR . .
H4B H 0.4602 0.3288 0.4064 0.092 Uiso 0.50 1 calc PR . .
H4C H 0.4646 0.1871 0.4247 0.092 Uiso 0.50 1 calc PR . .
C5 C 0.7068(8) 0.1180(5) 0.3034(3) 0.0674(17) Uani 1 1 d . . .
H5C H 0.6504 0.1279 0.2543 0.081 Uiso 1 1 calc R . .
H5B H 0.6777 0.0446 0.3318 0.081 Uiso 1 1 calc R . .
H5A H 0.8057 0.1116 0.2886 0.081 Uiso 1 1 calc R . .
C6 C 0.916(2) 0.1829(16) 0.6805(10) 0.113(6) Uiso 0.50 1 d P B -1
H6A H 0.8640 0.1083 0.6696 0.136 Uiso 0.50 1 calc PR B -1
H6B H 0.8541 0.2405 0.7081 0.136 Uiso 0.50 1 calc PR B -1
H6C H 0.9962 0.1651 0.7151 0.136 Uiso 0.50 1 calc PR B -1
C7 C 1.1314(18) 0.1349(17) 0.5650(11) 0.095(5) Uiso 0.50 1 d P B -1
H7A H 1.0928 0.0553 0.5520 0.114 Uiso 0.50 1 calc PR B -1
H7B H 1.1878 0.1292 0.6144 0.114 Uiso 0.50 1 calc PR B -1
H7C H 1.1902 0.1627 0.5202 0.114 Uiso 0.50 1 calc PR B -1
C8 C 1.0622(17) 0.3807(14) 0.6044(9) 0.081(4) Uiso 0.50 1 d P B -1
H8A H 1.1481 0.3626 0.6343 0.097 Uiso 0.50 1 calc PR B -1
H8B H 1.0015 0.4320 0.6376 0.097 Uiso 0.50 1 calc PR B -1
H8C H 1.0856 0.4230 0.5541 0.097 Uiso 0.50 1 calc PR B -1

loop_
_atom_site_aniso_label
_atom_site_aniso_U_11
_atom_site_aniso_U_22
_atom_site_aniso_U_33
_atom_site_aniso_U_23
_atom_site_aniso_U_13
_atom_site_aniso_U_12
Ni1 0.0396(5) 0.0442(5) 0.0287(4) 0.000 -0.0009(3) 0.000
Br1 0.0548(6) 0.1598(12) 0.0604(6) 0.000 0.0212(4) 0.000
P1 0.0582(11) 0.0401(10) 0.0417(9) 0.000 -0.0159(9) 0.000
P2 0.0717(15) 0.0859(17) 0.0534(12) 0.000 -0.0290(11) 0.000
C1 0.058(5) 0.063(5) 0.049(4) 0.000 0.012(4) 0.000
C4 0.057(5) 0.069(6) 0.104(8) 0.000 -0.034(5) 0.000
C5 0.105(5) 0.045(3) 0.052(3) -0.006(3) -0.023(3) 0.004(3)

loop_
_atom_type_symbol
_atom_type_description
_atom_type_scat_dispersion_real
_atom_type_scat_dispersion_imag
_atom_type_scat_source
C C 0.0033 0.0016 'International Tables Vol C Tables 4.2.6.8 and 6.1.1.4'
H H 0.0000 0.0000 'International Tables Vol C Tables 4.2.6.8 and 6.1.1.4'
F F 0.0171 0.0103 'International Tables Vol C Tables 4.2.6.8 and 6.1.1.4'
P P 0.1023 0.0942 'International Tables Vol C Tables 4.2.6.8 and 6.1.1.4'
Ni Ni 0.3393 1.1124 'International Tables Vol C Tables 4.2.6.8 and 6.1.1.4'
Br Br -0.2901 2.4595 'International Tables Vol C Tables 4.2.6.8 and 6.1.1.4'

loop_
_geom_angle_atom_site_label_1
_geom_angle_atom_site_label_2
_geom_angle_atom_site_label_3
_geom_angle
_geom_angle_site_symmetry_1
_geom_angle_site_symmetry_3
C1 Ni1 P2 91.1(3) . .
C1 Ni1 P1 90.9(3) . .
P2 Ni1 P1 178.01(10) . .
C1 Ni1 Br1 180.0(3) . .
P2 Ni1 Br1 88.94(9) . .
P1 Ni1 Br1 89.07(7) . .
C5 P1 C5 104.6(4) . 8_565
C5 P1 C4 102.3(3) . .
C5 P1 C4 102.3(3) 8_565 .
C5 P1 Ni1 112.9(2) . .
C5 P1 Ni1 112.9(2) 8_565 .
C4 P1 Ni1 120.1(4) . .
C8 P2 C8 117.0(11) . 8_565
C8 P2 C6 107.5(8) . .
C8 P2 C6 68.1(8) 8_565 .
C8 P2 C6 68.1(8) . 8_565
C8 P2 C6 107.5(8) 8_565 8_565
C6 P2 C6 46.5(11) . 8_565
C8 P2 C7 28.7(6) . 8_565
C8 P2 C7 103.2(8) 8_565 8_565
C6 P2 C7 128.1(8) . 8_565
C6 P2 C7 96.0(8) 8_565 8_565
C8 P2 C7 103.2(8) . .
C8 P2 C7 28.7(6) 8_565 .
C6 P2 C7 96.0(8) . .
C6 P2 C7 128.1(8) 8_565 .
C7 P2 C7 80.9(11) 8_565 .
C8 P2 Ni1 118.1(5) . .
C8 P2 Ni1 118.1(5) 8_565 .
C6 P2 Ni1 117.2(6) . .
C6 P2 Ni1 117.2(6) 8_565 .
C7 P2 Ni1 111.7(5) 8_565 .
C7 P2 Ni1 111.7(5) . .
C2 C1 C2 109(2) 8_565 .
C2 C1 C3 8.6(14) 8_565 .
C2 C1 C3 117.5(11) . .
C2 C1 C3 117.5(11) 8_565 8_565
C2 C1 C3 8.6(14) . 8_565
C3 C1 C3 126.0(15) . 8_565
C2 C1 Ni1 125.5(10) 8_565 .
C2 C1 Ni1 125.5(10) . .
C3 C1 Ni1 117.0(7) . .
C3 C1 Ni1 117.0(7) 8_565 .
C1 C2 F2 144(2) . .
C1 C2 F1 119.6(15) . .
F2 C2 F1 92.9(15) . .
F5A C3 F3B 93(2) . .
F5A C3 F4B 24.5(15) . .
F3B C3 F4B 115(2) . .
F5A C3 F4A 102.1(19) . .
F3B C3 F4A 120.0(19) . .
F4B C3 F4A 81.6(17) . .
F5A C3 F3A 123(2) . .
F3B C3 F3A 31.0(15) . .
F4B C3 F3A 143(2) . .
F4A C3 F3A 103.6(16) . .
F5A C3 F5B 127.6(18) . .
F3B C3 F5B 105.3(19) . .
F4B C3 F5B 108.5(18) . .
F4A C3 F5B 27.0(9) . .
F3A C3 F5B 81.0(14) . .
F5A C3 C1 115.4(15) . .
F3B C3 C1 114.0(18) . .
F4B C3 C1 111.6(17) . .
F4A C3 C1 110.7(15) . .
F3A C3 C1 101.0(14) . .
F5B C3 C1 101.2(13) . .
F3B F3A C3 59(2) . .
F5B F4A C3 83(2) . .
F5B F4A F4B 128(3) . .
C3 F4A F4B 45.1(11) . .
F4B F5A C3 81(4) . .
F4B F5A F3B 121(4) . .
C3 F5A F3B 44.2(13) . .
F3A F3B C3 90(3) . .
F3A F3B F5A 132(3) . .
C3 F3B F5A 42.8(13) . .
F5A F4B C3 74(4) . .
F5A F4B F4A 119(4) . .
C3 F4B F4A 53.3(13) . .
F4A F5B C3 70(2) . .
P1 C4 H4A 109.5 . .
P1 C4 H4B 109.5 . .
H4A C4 H4B 109.5 . .
P1 C4 H4C 109.5 . .
H4A C4 H4C 109.5 . .
H4B C4 H4C 109.5 . .
P1 C5 H5C 109.5 . .
P1 C5 H5B 109.5 . .
H5C C5 H5B 109.5 . .
P1 C5 H5A 109.5 . .
H5C C5 H5A 109.5 . .
H5B C5 H5A 109.5 . .
P2 C6 H6A 109.5 . .
P2 C6 H6B 109.5 . .
H6A C6 H6B 109.5 . .
P2 C6 H6C 109.5 . .
H6A C6 H6C 109.5 . .
H6B C6 H6C 109.5 . .
P2 C7 H7A 109.5 . .
P2 C7 H7B 109.5 . .
H7A C7 H7B 109.5 . .
P2 C7 H7C 109.5 . .
H7A C7 H7C 109.5 . .
H7B C7 H7C 109.5 . .
P2 C8 H8A 109.5 . .
P2 C8 H8B 109.5 . .
H8A C8 H8B 109.5 . .
P2 C8 H8C 109.5 . .
H8A C8 H8C 109.5 . .
H8B C8 H8C 109.5 . .

loop_
_geom_bond_atom_site_label_1
_geom_bond_atom_site_label_2
_geom_bond_distance
_geom_bond_site_symmetry_2
Ni1 C1 1.886(8) .
Ni1 P2 2.201(2) .
Ni1 P1 2.2132(19) .
Ni1 Br1 2.3079(12) .
P1 C5 1.811(6) .
P1 C5 1.811(6) 8_565
P1 C4 1.814(9) .
P2 C8 1.664(15) .
P2 C8 1.664(15) 8_565
P2 C6 1.844(17) .
P2 C6 1.844(17) 8_565
P2 C7 1.928(17) 8_565
P2 C7 1.928(17) .
C1 C2 1.22(2) 8_565
C1 C2 1.22(2) .
C1 C3 1.534(17) .
C1 C3 1.534(17) 8_565
C2 F2 1.34(2) .
C2 F1 1.52(2) .
C3 F5A 1.20(2) .
C3 F3B 1.23(2) .
C3 F4B 1.23(2) .
C3 F4A 1.40(2) .
C3 F3A 1.43(2) .
C3 F5B 1.47(2) .
F3A F3B 0.74(3) .
F4A F5B 0.67(2) .
F4A F4B 1.72(3) .
F5A F4B 0.52(3) .
F5A F3B 1.76(3) .
C4 H4A 0.9600 .
C4 H4B 0.9600 .
C4 H4C 0.9600 .
C5 H5C 0.9600 .
C5 H5B 0.9600 .
C5 H5A 0.9600 .
C6 H6A 0.9600 .
C6 H6B 0.9600 .
C6 H6C 0.9600 .
C7 H7A 0.9600 .
C7 H7B 0.9600 .
C7 H7C 0.9600 .
C8 H8A 0.9600 .
C8 H8B 0.9600 .
C8 H8C 0.9600 .
